data_7706828
loop_
_publ_author_name
'Chen, Xue-Meng'
'Huang, Li-Cheng'
'Gao, Wei'

_publ_section_title
;
 One-pot synthesis of cobalt complexes with
 2,6-bis(arylimino)phenoxyl/phenthioxyl ligands and catalysis on isoprene
 polymerization.
;
_journal_issue 15
_journal_name_full 'Dalton transactions (Cambridge, England : 2003)'
_journal_page_first 5218
_journal_page_last 5225
_journal_paper_doi 10.1039/d1dt00371b
_journal_volume 50
_journal_year 2021
_chemical_formula_moiety 'C32 H40 Cl2 Co N2 O, C7 H8'
_chemical_formula_sum 'C39 H48 Cl2 Co N2 O'
_chemical_formula_weight 690.62
_space_group_crystal_system monoclinic
_space_group_IT_number 14
_space_group_name_Hall '-P 2ybc'
_space_group_name_H-M_alt 'P 1 21/c 1'
_atom_sites_solution_hydrogens mixed
_atom_sites_solution_primary direct
_audit_creation_date 2021-02-26
_audit_creation_method
;
Olex2 1.2
(compiled 2018.05.29 svn.r3508 for OlexSys, GUI svn.r5506)
;
_audit_update_record
;
2021-03-05 deposited with the CCDC.	2021-03-10 downloaded from the CCDC.
;
_cell_angle_alpha 90
_cell_angle_beta 111.560(2)
_cell_angle_gamma 90
_cell_formula_units_Z 4
_cell_length_a 14.2116(7)
_cell_length_b 15.6053(8)
_cell_length_c 18.0770(10)
_cell_measurement_reflns_used 8936
_cell_measurement_temperature 180(2)
_cell_measurement_theta_max 24.97
_cell_measurement_theta_min 2.35
_cell_volume 3728.5(3)
_computing_cell_refinement 'SAINT V8.40A (?, 2016)'
_computing_data_reduction 'SAINT V8.40A (?, 2016)'
_computing_molecular_graphics 'Olex2 (Dolomanov et al., 2009)'
_computing_publication_material 'Olex2 (Dolomanov et al., 2009)'
_computing_structure_refinement 'ShelXL (Sheldrick, 2015)'
_computing_structure_solution 'ShelXS-1997 (Sheldrick, 2008)'
_diffrn_ambient_temperature 180.0
_diffrn_measured_fraction_theta_full 0.998
_diffrn_measured_fraction_theta_max 0.998
_diffrn_measurement_device_type 'CCD area detector'
_diffrn_measurement_method 'phi and omega scans'
_diffrn_radiation_monochromator graphite
_diffrn_radiation_type MoK\a
_diffrn_radiation_wavelength 0.71073
_diffrn_reflns_av_R_equivalents 0.0909
_diffrn_reflns_av_unetI/netI 0.0678
_diffrn_reflns_Laue_measured_fraction_full 0.998
_diffrn_reflns_Laue_measured_fraction_max 0.998
_diffrn_reflns_limit_h_max 16
_diffrn_reflns_limit_h_min -16
_diffrn_reflns_limit_k_max 18
_diffrn_reflns_limit_k_min -18
_diffrn_reflns_limit_l_max 21
_diffrn_reflns_limit_l_min -21
_diffrn_reflns_number 35937
_diffrn_reflns_point_group_measured_fraction_full 0.998
_diffrn_reflns_point_group_measured_fraction_max 0.998
_diffrn_reflns_theta_full 25.034
_diffrn_reflns_theta_max 25.034
_diffrn_reflns_theta_min 2.043
_exptl_absorpt_coefficient_mu 0.635
_exptl_absorpt_correction_T_max 0.7452
_exptl_absorpt_correction_T_min 0.4327
_exptl_absorpt_correction_type none
_exptl_crystal_colour 'clear greenish green'
_exptl_crystal_colour_lustre clear
_exptl_crystal_colour_modifier greenish
_exptl_crystal_colour_primary green
_exptl_crystal_density_diffrn 1.230
_exptl_crystal_description block
_exptl_crystal_F_000 1460
_exptl_crystal_size_max 0.18
_exptl_crystal_size_mid 0.17
_exptl_crystal_size_min 0.15
_refine_diff_density_max 1.330
_refine_diff_density_min -0.922
_refine_diff_density_rms 0.106
_refine_ls_extinction_method none
_refine_ls_goodness_of_fit_ref 1.021
_refine_ls_hydrogen_treatment mixed
_refine_ls_matrix_type full
_refine_ls_number_parameters 384
_refine_ls_number_reflns 6578
_refine_ls_number_restraints 6
_refine_ls_restrained_S_all 1.023
_refine_ls_R_factor_all 0.0989
_refine_ls_R_factor_gt 0.0758
_refine_ls_shift/su_max 0.000
_refine_ls_shift/su_mean 0.000
_refine_ls_structure_factor_coef Fsqd
_refine_ls_weighting_details 'w=1/[\s^2^(Fo^2^)+(0.1264P)^2^+10.7671P] where P=(Fo^2^+2Fc^2^)/3'
_refine_ls_weighting_scheme calc
_refine_ls_wR_factor_gt 0.2046
_refine_ls_wR_factor_ref 0.2346
_reflns_Friedel_coverage 0.000
_reflns_number_gt 5035
_reflns_number_total 6578
_reflns_threshold_expression 'I > 2\s(I)'
_cod_data_source_file d1dt00371b2.cif
_cod_data_source_block Complex_1a
_cod_depositor_comments 'Adding full bibliography for 7706827--7706830.cif.'
_cod_database_code 7706828
_shelx_shelxl_version_number 2014/7
_shelx_space_group_comment
;
The symmetry employed for this shelxl refinement is uniquely defined
by the following loop, which should always be used as a source of
symmetry information in preference to the above space-group names.
They are only intended as comments.
;
_shelx_estimated_absorpt_t_max 0.911
_shelx_estimated_absorpt_t_min 0.894
_olex2_refinement_description
;
1. Fixed Uiso
 At 1.2 times of:
  All C(H) groups
 At 1.5 times of:
  All C(H,H,H) groups
2. Uiso/Uaniso restraints and constraints
Uanis(C32) \\sim Ueq: with sigma of 0.01 and sigma for terminal atoms of 0.02
3.a Ternary CH refined with riding coordinates:
 C27(H27), C18(H18), C30(H30), C15(H15)
3.b Aromatic/amide H refined with riding coordinates:
 C3(H3), C5(H5), C7(H7), C4(H4), C11(H11), C24(H24), C8(H8), C25(H25),
 C23(H23), C12(H12), C13(H13), C34(H34), C35(H35), C37(H37), C38(H38), C36(H36)
3.c Idealised Me refined as rotating group:
 C16(H16A,H16B,H16C), C31(H31A,H31B,H31C), C28(H28A,H28B,H28C), C29(H29A,H29B,
 H29C), C17(H17A,H17B,H17C), C20(H20A,H20B,H20C), C19(H19A,H19B,H19C), C32(H32A,
 H32B,H32C), C39(H39A,H39B,H39C)
;
_olex2_submission_special_instructions 'No special instructions were received'

loop_
_space_group_symop_operation_xyz
'x, y, z'
'-x, y+1/2, -z+1/2'
'-x, -y, -z'
'x, -y-1/2, z-1/2'

loop_
_atom_site_label
_atom_site_type_symbol
_atom_site_fract_x
_atom_site_fract_y
_atom_site_fract_z
_atom_site_U_iso_or_equiv
_atom_site_adp_type
_atom_site_occupancy
_atom_site_site_symmetry_order
_atom_site_calc_flag
_atom_site_refinement_flags_posn
_atom_site_refinement_flags_adp
_atom_site_refinement_flags_occupancy
_atom_site_disorder_assembly
_atom_site_disorder_group
Co1 Co 0.28395(5) 0.32495(4) 0.37946(4) 0.0326(2) Uani 1 1 d . . . . .
Cl1 Cl 0.42485(9) 0.31209(8) 0.34981(7) 0.0395(3) Uani 1 1 d . . . . .
Cl2 Cl 0.15210(10) 0.24690(9) 0.29721(8) 0.0478(4) Uani 1 1 d . . . . .
O1 O 0.3168(3) 0.2900(2) 0.49033(18) 0.0356(8) Uani 1 1 d . . . . .
N1 N 0.2468(3) 0.4456(2) 0.3994(2) 0.0297(8) Uani 1 1 d . . . . .
C1 C 0.3029(3) 0.3333(3) 0.5468(3) 0.0281(9) Uani 1 1 d . . . . .
N2 N 0.3687(3) 0.1578(3) 0.5824(3) 0.0354(9) Uani 1 1 d . . . . .
C3 C 0.2540(3) 0.4604(3) 0.6028(3) 0.0337(10) Uani 1 1 d . . . . .
H3 H 0.2317 0.5183 0.5968 0.040 Uiso 1 1 calc R . . . .
C2 C 0.2688(3) 0.4200(3) 0.5386(3) 0.0279(9) Uani 1 1 d . . . . .
C10 C 0.2859(4) 0.5588(3) 0.3205(3) 0.0349(10) Uani 1 1 d . . . . .
C6 C 0.3213(3) 0.2933(3) 0.6216(3) 0.0301(10) Uani 1 1 d . . . . .
C5 C 0.3048(4) 0.3362(3) 0.6837(3) 0.0352(11) Uani 1 1 d . . . . .
H5 H 0.3173 0.3075 0.7328 0.042 Uiso 1 1 calc R . . . .
C7 C 0.2456(3) 0.4704(3) 0.4668(3) 0.0299(10) Uani 1 1 d . . . . .
H7 H 0.2273 0.5285 0.4700 0.036 Uiso 1 1 calc R . . . .
C4 C 0.2706(4) 0.4193(3) 0.6745(3) 0.0365(11) Uani 1 1 d . . . . .
H4 H 0.2586 0.4482 0.7164 0.044 Uiso 1 1 calc R . . . .
C14 C 0.1096(4) 0.5232(3) 0.2977(3) 0.0383(11) Uani 1 1 d . . . . .
C9 C 0.2131(3) 0.5106(3) 0.3371(3) 0.0319(10) Uani 1 1 d . . . . .
C11 C 0.2518(4) 0.6233(3) 0.2645(3) 0.0454(13) Uani 1 1 d . . . . .
H11 H 0.2993 0.6573 0.2518 0.055 Uiso 1 1 calc R . . . .
C24 C 0.4228(4) -0.1050(3) 0.6112(3) 0.0447(12) Uani 1 1 d . . . . .
H24 H 0.4350 -0.1649 0.6186 0.054 Uiso 1 1 calc R . . . .
C8 C 0.3532(4) 0.2057(3) 0.6351(3) 0.0346(10) Uani 1 1 d . . . . .
H8 H 0.3635 0.1814 0.6857 0.041 Uiso 1 1 calc R . . . .
C27 C 0.5739(4) 0.1003(4) 0.6271(3) 0.0462(13) Uani 1 1 d . . . . .
H27 H 0.5470 0.1496 0.5900 0.055 Uiso 1 1 calc R . . . .
C26 C 0.3057(4) 0.0121(3) 0.5791(3) 0.0380(11) Uani 1 1 d . . . . .
C22 C 0.4872(4) 0.0381(3) 0.6133(3) 0.0357(11) Uani 1 1 d . . . . .
C25 C 0.3262(4) -0.0747(3) 0.5899(3) 0.0432(12) Uani 1 1 d . . . . .
H25 H 0.2723 -0.1139 0.5824 0.052 Uiso 1 1 calc R . . . .
C21 C 0.3882(4) 0.0668(3) 0.5928(3) 0.0327(10) Uani 1 1 d . . . . .
C23 C 0.5027(4) -0.0505(3) 0.6219(3) 0.0409(12) Uani 1 1 d . . . . .
H23 H 0.5690 -0.0731 0.6354 0.049 Uiso 1 1 calc R . . . .
C18 C 0.0321(4) 0.4676(4) 0.3149(3) 0.0450(13) Uani 1 1 d . . . . .
H18 H 0.0683 0.4157 0.3443 0.054 Uiso 1 1 calc R . . . .
C30 C 0.1966(4) 0.0467(4) 0.5504(3) 0.0500(14) Uani 1 1 d . . . . .
H30 H 0.2005 0.1039 0.5267 0.060 Uiso 1 1 calc R . . . .
C12 C 0.1499(5) 0.6389(4) 0.2270(4) 0.0567(16) Uani 1 1 d . . . . .
H12 H 0.1282 0.6846 0.1899 0.068 Uiso 1 1 calc R . . . .
C15 C 0.3985(4) 0.5423(3) 0.3649(3) 0.0377(11) Uani 1 1 d . . . . .
H15 H 0.4056 0.4830 0.3873 0.045 Uiso 1 1 calc R . . . .
C16 C 0.4583(4) 0.5457(5) 0.3102(4) 0.0566(16) Uani 1 1 d . . . . .
H16A H 0.4282 0.5062 0.2656 0.085 Uiso 1 1 calc GR . . . .
H16B H 0.5286 0.5291 0.3400 0.085 Uiso 1 1 calc GR . . . .
H16C H 0.4565 0.6042 0.2899 0.085 Uiso 1 1 calc GR . . . .
C31 C 0.1626(5) 0.0662(5) 0.6174(4) 0.0677(18) Uani 1 1 d . . . . .
H31A H 0.1551 0.0126 0.6430 0.102 Uiso 1 1 calc GR . . . .
H31B H 0.0975 0.0961 0.5970 0.102 Uiso 1 1 calc GR . . . .
H31C H 0.2130 0.1026 0.6564 0.102 Uiso 1 1 calc GR . . . .
C28 C 0.6611(4) 0.0624(5) 0.6085(4) 0.0561(15) Uani 1 1 d . . . . .
H28A H 0.6940 0.0175 0.6474 0.084 Uiso 1 1 calc GR . . . .
H28B H 0.7103 0.1075 0.6113 0.084 Uiso 1 1 calc GR . . . .
H28C H 0.6354 0.0377 0.5549 0.084 Uiso 1 1 calc GR . . . .
C29 C 0.6109(5) 0.1363(4) 0.7118(4) 0.0594(16) Uani 1 1 d . . . . .
H29A H 0.5556 0.1675 0.7199 0.089 Uiso 1 1 calc GR . . . .
H29B H 0.6677 0.1753 0.7196 0.089 Uiso 1 1 calc GR . . . .
H29C H 0.6329 0.0891 0.7501 0.089 Uiso 1 1 calc GR . . . .
C13 C 0.0786(4) 0.5893(4) 0.2425(3) 0.0522(15) Uani 1 1 d . . . . .
H13 H 0.0086 0.6004 0.2154 0.063 Uiso 1 1 calc R . . . .
C17 C 0.4427(4) 0.6036(4) 0.4345(4) 0.0548(15) Uani 1 1 d . . . . .
H17A H 0.4390 0.6624 0.4145 0.082 Uiso 1 1 calc GR . . . .
H17B H 0.5135 0.5886 0.4644 0.082 Uiso 1 1 calc GR . . . .
H17C H 0.4041 0.5995 0.4695 0.082 Uiso 1 1 calc GR . . . .
C20 C -0.0117(5) 0.5156(5) 0.3699(5) 0.0682(19) Uani 1 1 d . . . . .
H20A H 0.0431 0.5288 0.4205 0.102 Uiso 1 1 calc GR . . . .
H20B H -0.0620 0.4793 0.3799 0.102 Uiso 1 1 calc GR . . . .
H20C H -0.0437 0.5689 0.3443 0.102 Uiso 1 1 calc GR . . . .
C19 C -0.0524(5) 0.4364(6) 0.2389(4) 0.077(2) Uani 1 1 d . . . . .
H19A H -0.0926 0.4855 0.2107 0.116 Uiso 1 1 calc GR . . . .
H19B H -0.0960 0.3961 0.2530 0.116 Uiso 1 1 calc GR . . . .
H19C H -0.0225 0.4077 0.2046 0.116 Uiso 1 1 calc GR . . . .
C34 C 0.1553(5) 0.8006(5) 0.0690(5) 0.0676(18) Uiso 1 1 d . . . . .
H34 H 0.1546 0.8151 0.1199 0.081 Uiso 1 1 calc R . . . .
C32 C 0.1272(7) -0.0028(9) 0.4847(6) 0.127(4) Uani 1 1 d . U . . .
H32A H 0.0580 0.0176 0.4727 0.191 Uiso 1 1 calc GR . . . .
H32B H 0.1317 -0.0634 0.4995 0.191 Uiso 1 1 calc GR . . . .
H32C H 0.1453 0.0042 0.4377 0.191 Uiso 1 1 calc GR . . . .
C33 C 0.0651(6) 0.7826(5) 0.0072(5) 0.0703(18) Uiso 1 1 d . . . . .
C35 C 0.2469(7) 0.7977(6) 0.0577(6) 0.088(2) Uiso 1 1 d . . . . .
H35 H 0.3079 0.8108 0.1008 0.105 Uiso 1 1 calc R . . . .
C37 C 0.1689(8) 0.7643(7) -0.0717(7) 0.103(3) Uiso 1 1 d . . . . .
H37 H 0.1743 0.7542 -0.1218 0.123 Uiso 1 1 calc R . . . .
C38 C 0.0723(8) 0.7645(7) -0.0664(7) 0.107(3) Uiso 1 1 d . . . . .
H38 H 0.0135 0.7526 -0.1117 0.128 Uiso 1 1 calc R . . . .
C36 C 0.2499(8) 0.7776(7) -0.0103(6) 0.105(3) Uiso 1 1 d . . . . .
H36 H 0.3137 0.7724 -0.0156 0.126 Uiso 1 1 calc R . . . .
C39 C -0.0314(9) 0.7867(8) 0.0230(8) 0.126(4) Uiso 1 1 d . . . . .
H39A H -0.0239 0.7533 0.0708 0.189 Uiso 1 1 calc GR . . . .
H39B H -0.0869 0.7630 -0.0226 0.189 Uiso 1 1 calc GR . . . .
H39C H -0.0464 0.8465 0.0311 0.189 Uiso 1 1 calc GR . . . .
H2 H 0.357(4) 0.182(4) 0.537(4) 0.042(15) Uiso 1 1 d . . . . .

loop_
_atom_site_aniso_label
_atom_site_aniso_U_11
_atom_site_aniso_U_22
_atom_site_aniso_U_33
_atom_site_aniso_U_23
_atom_site_aniso_U_13
_atom_site_aniso_U_12
Co1 0.0414(4) 0.0296(4) 0.0251(4) -0.0009(2) 0.0103(3) 0.0016(3)
Cl1 0.0416(6) 0.0437(7) 0.0347(6) -0.0086(5) 0.0158(5) 0.0050(5)
Cl2 0.0415(7) 0.0530(8) 0.0457(7) -0.0272(6) 0.0122(6) -0.0179(6)
O1 0.0524(19) 0.0307(18) 0.0260(16) -0.0024(14) 0.0172(15) 0.0041(15)
N1 0.0302(18) 0.031(2) 0.0245(19) 0.0057(16) 0.0068(15) -0.0021(15)
C1 0.029(2) 0.024(2) 0.030(2) 0.0003(18) 0.0102(18) -0.0019(17)
N2 0.048(2) 0.026(2) 0.030(2) 0.0044(18) 0.0118(18) 0.0036(17)
C3 0.038(2) 0.027(2) 0.036(3) 0.002(2) 0.014(2) 0.0040(19)
C2 0.029(2) 0.029(2) 0.025(2) -0.0002(18) 0.0089(17) -0.0029(17)
C10 0.038(2) 0.033(3) 0.031(2) 0.001(2) 0.010(2) -0.004(2)
C6 0.035(2) 0.025(2) 0.028(2) 0.0004(18) 0.0091(18) -0.0024(18)
C5 0.045(3) 0.034(3) 0.028(2) 0.005(2) 0.015(2) 0.002(2)
C7 0.028(2) 0.026(2) 0.034(2) 0.0014(19) 0.0091(18) -0.0017(17)
C4 0.045(3) 0.038(3) 0.029(2) -0.003(2) 0.017(2) 0.003(2)
C14 0.032(2) 0.047(3) 0.035(3) 0.012(2) 0.011(2) 0.006(2)
C9 0.034(2) 0.032(2) 0.026(2) 0.0047(19) 0.0070(18) 0.0028(19)
C11 0.058(3) 0.036(3) 0.045(3) 0.011(2) 0.023(3) -0.002(2)
C24 0.063(3) 0.027(3) 0.041(3) 0.001(2) 0.016(2) 0.004(2)
C8 0.042(3) 0.030(2) 0.028(2) 0.0014(19) 0.0071(19) 0.003(2)
C27 0.044(3) 0.043(3) 0.046(3) 0.009(2) 0.010(2) -0.001(2)
C26 0.043(3) 0.036(3) 0.033(3) -0.001(2) 0.012(2) 0.002(2)
C22 0.047(3) 0.031(3) 0.027(2) 0.0031(19) 0.011(2) 0.005(2)
C25 0.055(3) 0.032(3) 0.042(3) -0.003(2) 0.017(2) -0.006(2)
C21 0.045(3) 0.026(2) 0.025(2) 0.0006(18) 0.0106(19) 0.0027(19)
C23 0.046(3) 0.034(3) 0.040(3) 0.001(2) 0.012(2) 0.010(2)
C18 0.032(2) 0.052(3) 0.047(3) 0.013(3) 0.011(2) 0.003(2)
C30 0.048(3) 0.052(3) 0.048(3) 0.003(3) 0.014(3) 0.007(3)
C12 0.062(4) 0.056(4) 0.051(3) 0.031(3) 0.020(3) 0.017(3)
C15 0.033(2) 0.041(3) 0.037(3) 0.001(2) 0.012(2) -0.004(2)
C16 0.044(3) 0.083(5) 0.044(3) -0.005(3) 0.019(3) -0.008(3)
C31 0.059(4) 0.077(5) 0.072(4) -0.006(4) 0.029(3) 0.005(3)
C28 0.049(3) 0.073(4) 0.046(3) 0.007(3) 0.018(3) -0.003(3)
C29 0.052(3) 0.058(4) 0.060(4) -0.012(3) 0.010(3) -0.007(3)
C13 0.048(3) 0.056(4) 0.046(3) 0.022(3) 0.011(3) 0.014(3)
C17 0.049(3) 0.064(4) 0.048(3) -0.014(3) 0.012(3) -0.010(3)
C20 0.049(3) 0.081(5) 0.084(5) 0.011(4) 0.035(3) 0.006(3)
C19 0.047(3) 0.108(6) 0.062(4) 0.015(4) 0.003(3) -0.021(4)
C32 0.062(5) 0.192(11) 0.105(7) -0.058(7) 0.005(5) 0.017(6)

loop_
_atom_type_symbol
_atom_type_description
_atom_type_scat_dispersion_real
_atom_type_scat_dispersion_imag
_atom_type_scat_source
C C 0.0033 0.0016 'International Tables Vol C Tables 4.2.6.8 and 6.1.1.4'
H H 0.0000 0.0000 'International Tables Vol C Tables 4.2.6.8 and 6.1.1.4'
Cl Cl 0.1484 0.1585 'International Tables Vol C Tables 4.2.6.8 and 6.1.1.4'
Co Co 0.3494 0.9721 'International Tables Vol C Tables 4.2.6.8 and 6.1.1.4'
N N 0.0061 0.0033 'International Tables Vol C Tables 4.2.6.8 and 6.1.1.4'
O O 0.0106 0.0060 'International Tables Vol C Tables 4.2.6.8 and 6.1.1.4'

loop_
_geom_angle_atom_site_label_1
_geom_angle_atom_site_label_2
_geom_angle_atom_site_label_3
_geom_angle
_geom_angle_site_symmetry_1
_geom_angle_site_symmetry_3
_geom_angle_publ_flag
Cl1 Co1 Cl2 112.73(5) . . ?
O1 Co1 Cl1 108.55(11) . . ?
O1 Co1 Cl2 110.44(11) . . ?
O1 Co1 N1 93.22(14) . . ?
N1 Co1 Cl1 115.84(11) . . ?
N1 Co1 Cl2 114.17(11) . . ?
C1 O1 Co1 127.7(3) . . ?
C7 N1 Co1 123.0(3) . . ?
C7 N1 C9 114.1(4) . . ?
C9 N1 Co1 122.8(3) . . ?
O1 C1 C2 123.7(4) . . ?
O1 C1 C6 119.4(4) . . ?
C6 C1 C2 116.9(4) . . ?
C8 N2 C21 123.3(4) . . ?
C4 C3 C2 122.7(4) . . ?
C1 C2 C7 124.5(4) . . ?
C3 C2 C1 119.2(4) . . ?
C3 C2 C7 116.3(4) . . ?
C9 C10 C15 120.8(4) . . ?
C11 C10 C9 117.5(4) . . ?
C11 C10 C15 121.7(5) . . ?
C1 C6 C8 121.1(4) . . ?
C5 C6 C1 121.8(4) . . ?
C5 C6 C8 117.1(4) . . ?
C4 C5 C6 120.7(4) . . ?
N1 C7 C2 127.5(4) . . ?
C5 C4 C3 118.7(4) . . ?
C9 C14 C18 121.6(4) . . ?
C13 C14 C9 117.9(5) . . ?
C13 C14 C18 120.5(5) . . ?
C10 C9 N1 118.7(4) . . ?
C14 C9 N1 118.6(4) . . ?
C14 C9 C10 122.7(4) . . ?
C12 C11 C10 120.7(5) . . ?
C25 C24 C23 121.2(5) . . ?
N2 C8 C6 123.7(4) . . ?
C22 C27 C28 113.3(5) . . ?
C22 C27 C29 111.0(5) . . ?
C28 C27 C29 110.9(5) . . ?
C25 C26 C21 117.0(5) . . ?
C25 C26 C30 121.7(5) . . ?
C21 C26 C30 121.3(5) . . ?
C21 C22 C27 121.3(4) . . ?
C21 C22 C23 116.7(5) . . ?
C23 C22 C27 121.9(5) . . ?
C24 C25 C26 121.1(5) . . ?
C26 C21 N2 118.0(4) . . ?
C22 C21 N2 118.5(4) . . ?
C22 C21 C26 123.4(4) . . ?
C24 C23 C22 120.5(5) . . ?
C14 C18 C20 110.4(5) . . ?
C14 C18 C19 112.7(5) . . ?
C19 C18 C20 111.2(5) . . ?
C31 C30 C26 112.6(5) . . ?
C32 C30 C26 112.7(6) . . ?
C32 C30 C31 116.5(7) . . ?
C11 C12 C13 121.2(5) . . ?
C16 C15 C10 112.3(4) . . ?
C17 C15 C10 111.3(4) . . ?
C17 C15 C16 110.8(5) . . ?
C12 C13 C14 119.9(5) . . ?
C33 C34 C35 120.9(8) . . ?
C34 C33 C38 116.0(8) . . ?
C34 C33 C39 118.5(8) . . ?
C38 C33 C39 125.5(9) . . ?
C36 C35 C34 120.7(9) . . ?
C36 C37 C38 121.6(11) . . ?
C33 C38 C37 118.6(10) . . ?
C35 C36 C37 122.0(11) . . ?

loop_
_geom_bond_atom_site_label_1
_geom_bond_atom_site_label_2
_geom_bond_distance
_geom_bond_site_symmetry_2
_geom_bond_publ_flag
Co1 Cl1 2.2640(13) . ?
Co1 Cl2 2.2710(13) . ?
Co1 O1 1.961(3) . ?
Co1 N1 2.024(4) . ?
O1 C1 1.299(5) . ?
N1 C7 1.284(6) . ?
N1 C9 1.459(6) . ?
C1 C2 1.426(6) . ?
C1 C6 1.424(6) . ?
N2 C8 1.292(6) . ?
N2 C21 1.445(6) . ?
C3 C2 1.403(6) . ?
C3 C4 1.386(7) . ?
C2 C7 1.447(6) . ?
C10 C9 1.397(7) . ?
C10 C11 1.383(7) . ?
C10 C15 1.526(7) . ?
C6 C5 1.398(7) . ?
C6 C8 1.434(7) . ?
C5 C4 1.374(7) . ?
C14 C9 1.392(7) . ?
C14 C18 1.521(7) . ?
C14 C13 1.391(7) . ?
C11 C12 1.376(8) . ?
C24 C25 1.367(8) . ?
C24 C23 1.374(8) . ?
C27 C22 1.515(7) . ?
C27 C28 1.518(8) . ?
C27 C29 1.531(8) . ?
C26 C25 1.384(7) . ?
C26 C21 1.398(7) . ?
C26 C30 1.540(7) . ?
C22 C21 1.390(7) . ?
C22 C23 1.400(7) . ?
C18 C20 1.547(9) . ?
C18 C19 1.534(8) . ?
C30 C31 1.492(9) . ?
C30 C32 1.455(11) . ?
C12 C13 1.382(9) . ?
C15 C16 1.523(7) . ?
C15 C17 1.521(7) . ?
C34 C33 1.385(10) . ?
C34 C35 1.390(11) . ?
C33 C38 1.400(12) . ?
C33 C39 1.501(13) . ?
C35 C36 1.286(13) . ?
C37 C38 1.411(14) . ?
C37 C36 1.288(14) . ?
